data_7055437
loop_
_publ_author_name
'Steeples, Elliot'
'Kelling, Alexandra'
'Schilde, Uwe'
'Esposito, Davide'

_publ_section_title
;
 Amino acid-derived N-heterocyclic carbene palladium complexes for aqueous
 phase Suzuki--Miyaura couplings
;
_journal_issue 6
_journal_name_full 'New J. Chem.'
_journal_page_first 4922
_journal_paper_doi 10.1039/C5NJ03337C
_journal_volume 40
_journal_year 2016
_chemical_formula_moiety 'C22 H32 Cl2 N4 O8 Pd'
_chemical_formula_sum 'C22 H32 Cl2 N4 O8 Pd'
_chemical_formula_weight 657.81
_chemical_name_systematic 'trans-dichlorido-bis(1,3-bis(2-ethoxy-2-oxoethyl)-imidazol-2-ylidine)- palladium(II)'
_space_group_crystal_system monoclinic
_space_group_IT_number 14
_space_group_name_Hall '-P 2yn'
_space_group_name_H-M_alt 'P 1 21/n 1'
_symmetry_space_group_name_Hall '-P 2yn'
_symmetry_space_group_name_H-M 'P 1 21/n 1'
_atom_sites_solution_hydrogens mixed
_atom_sites_solution_primary direct
_atom_sites_solution_secondary difmap
_audit_creation_method SHELXL-2014/7
_audit_update_record
;
2016-02-22 deposited with the CCDC.
2016-03-23 downloaded from the CCDC.
;
_cell_angle_alpha 90
_cell_angle_beta 99.793(2)
_cell_angle_gamma 90
_cell_formula_units_Z 8
_cell_length_a 12.2261(3)
_cell_length_b 27.7257(6)
_cell_length_c 17.0282(4)
_cell_measurement_reflns_used 59489
_cell_measurement_temperature 210(2)
_cell_measurement_theta_max 25.21
_cell_measurement_theta_min 1.41
_cell_volume 5688.1(2)
_computing_cell_refinement 'X-AREA (Stoe, 2011)'
_computing_data_collection 'X-AREA (Stoe, 2011)'
_computing_data_reduction 'X-RED (Stoe, 2009)'
_computing_molecular_graphics 'Diamond (Blankenburg, 2015)'
_computing_publication_material 'SHELXL-2014/7 (Sheldrick, 2014)'
_computing_structure_refinement 'SHELXL-2014/7 (Sheldrick, 2014)'
_computing_structure_solution 'SHELXS-2013 (Sheldrick, 2013)'
_diffrn_ambient_temperature 210(2)
_diffrn_detector 'image plate (34 cm diameter)'
_diffrn_detector_area_resol_mean 6.67
_diffrn_detector_type STOE
_diffrn_measured_fraction_theta_full 0.993
_diffrn_measured_fraction_theta_max 0.993
_diffrn_measurement_details
; 
 360 frames, 1 min exposure time
;
_diffrn_measurement_device '2-circle goniometer'
_diffrn_measurement_device_type 'STOE IPDS 2'
_diffrn_measurement_method '\w scan, \d \w = 1.0 deg'
_diffrn_radiation_monochromator 'plane graphite'
_diffrn_radiation_source 'fine-focus sealed tube'
_diffrn_radiation_type 'Mo K\a'
_diffrn_radiation_wavelength 0.71073
_diffrn_reflns_av_R_equivalents 0.0616
_diffrn_reflns_av_unetI/netI 0.0280
_diffrn_reflns_Laue_measured_fraction_full 0.993
_diffrn_reflns_Laue_measured_fraction_max 0.993
_diffrn_reflns_limit_h_max 14
_diffrn_reflns_limit_h_min -13
_diffrn_reflns_limit_k_max 32
_diffrn_reflns_limit_k_min -32
_diffrn_reflns_limit_l_max 19
_diffrn_reflns_limit_l_min -19
_diffrn_reflns_number 69663
_diffrn_reflns_point_group_measured_fraction_full 0.993
_diffrn_reflns_point_group_measured_fraction_max 0.993
_diffrn_reflns_theta_full 24.626
_diffrn_reflns_theta_max 24.626
_diffrn_reflns_theta_min 1.418
_exptl_absorpt_coefficient_mu 0.890
_exptl_absorpt_correction_T_max 0.9592
_exptl_absorpt_correction_T_min 0.7281
_exptl_absorpt_correction_type integration
_exptl_absorpt_process_details 'X-RED (Stoe, 2009)'
_exptl_crystal_colour yellow
_exptl_crystal_density_diffrn 1.536
_exptl_crystal_density_method 'not measured'
_exptl_crystal_description pale
_exptl_crystal_F_000 2688
_exptl_crystal_size_max 1.0
_exptl_crystal_size_mid 0.22
_exptl_crystal_size_min 0.14
_refine_diff_density_max 1.230
_refine_diff_density_min -1.225
_refine_diff_density_rms 0.065
_refine_ls_extinction_coef 0.00059(8)
_refine_ls_extinction_expression Fc^*^=kFc[1+0.001xFc^2^\l^3^/sin(2\q)]^-1/4^
_refine_ls_extinction_method 'SHELXL-2014/7 (Sheldrick 2014'
_refine_ls_goodness_of_fit_ref 1.063
_refine_ls_hydrogen_treatment mixed
_refine_ls_matrix_type full
_refine_ls_number_parameters 746
_refine_ls_number_reflns 9541
_refine_ls_number_restraints 167
_refine_ls_restrained_S_all 1.093
_refine_ls_R_factor_all 0.0362
_refine_ls_R_factor_gt 0.0297
_refine_ls_shift/su_max 0.002
_refine_ls_shift/su_mean 0.000
_refine_ls_structure_factor_coef Fsqd
_refine_ls_weighting_details 'w=1/[\s^2^(Fo^2^)+(0.0486P)^2^+3.2999P] where P=(Fo^2^+2Fc^2^)/3'
_refine_ls_weighting_scheme calc
_refine_ls_wR_factor_gt 0.0823
_refine_ls_wR_factor_ref 0.0846
_reflns_number_gt 8093
_reflns_number_total 9541
_reflns_threshold_expression 'I > 2\s(I)'
_cod_data_source_file c5nj03337c2.cif
_cod_data_source_block 4a
_cod_depositor_comments 'Adding full bibliography for 7055437--7055440.cif.'
_cod_database_code 7055437

loop_
_space_group_symop_operation_xyz
'x, y, z'
'-x+1/2, y+1/2, -z+1/2'
'-x, -y, -z'
'x-1/2, -y-1/2, z-1/2'

loop_
_atom_site_label
_atom_site_type_symbol
_atom_site_fract_x
_atom_site_fract_y
_atom_site_fract_z
_atom_site_U_iso_or_equiv
_atom_site_adp_type
_atom_site_occupancy
_atom_site_site_symmetry_order
_atom_site_calc_flag
_atom_site_refinement_flags_posn
_atom_site_refinement_flags_adp
_atom_site_refinement_flags_occupancy
_atom_site_disorder_assembly
_atom_site_disorder_group
C1 C 0.3891(2) 0.06841(10) 0.93981(17) 0.0302(6) Uani 1 1 d . . . . .
C2 C 0.5312(3) 0.03676(11) 0.88744(19) 0.0365(7) Uani 1 1 d . . . . .
H2 H 0.574(3) 0.0118(12) 0.866(2) 0.044 Uiso 1 1 d . U . . .
C3 C 0.5552(3) 0.08306(12) 0.90361(19) 0.0360(7) Uani 1 1 d . . . . .
H3 H 0.616(3) 0.1011(12) 0.898(2) 0.043 Uiso 1 1 d . U . . .
C4 C 0.3693(3) -0.01722(11) 0.8972(2) 0.0394(7) Uani 1 1 d . . . . .
H4A H 0.3112 -0.0181 0.9304 0.047 Uiso 1 1 calc R U . . .
H4B H 0.4206 -0.0439 0.9136 0.047 Uiso 1 1 calc R U . . .
C5 C 0.3176(3) -0.02374(13) 0.8116(2) 0.0486(9) Uani 1 1 d . . . . .
C6 C 0.1730(4) -0.0658(2) 0.7270(3) 0.096(2) Uani 1 1 d . . . . .
H6A H 0.2274 -0.0702 0.6914 0.115 Uiso 1 1 calc R U . . .
H6B H 0.1335 -0.0964 0.7292 0.115 Uiso 1 1 calc R U . . .
C7 C 0.0940(5) -0.0288(3) 0.6940(3) 0.109(2) Uani 1 1 d . . . . .
H7A H 0.0464 -0.0210 0.7323 0.163 Uiso 1 1 calc R U . . .
H7B H 0.0491 -0.0406 0.6453 0.163 Uiso 1 1 calc R U . . .
H7C H 0.1338 -0.0001 0.6824 0.163 Uiso 1 1 calc R U . . .
C8 C 0.4623(3) 0.15119(10) 0.96436(18) 0.0335(6) Uani 1 1 d . . . . .
H8A H 0.3856 0.1586 0.9700 0.040 Uiso 1 1 calc R U . . .
H8B H 0.4839 0.1736 0.9252 0.040 Uiso 1 1 calc R U . . .
C9 C 0.5367(3) 0.15851(11) 1.04320(19) 0.0355(7) Uani 1 1 d . . . . .
C10 C 0.5695(3) 0.21186(14) 1.1544(2) 0.0560(10) Uani 1 1 d D . . . .
H10A H 0.5614 0.2466 1.1620 0.067 Uiso 0.75 1 calc R U P A 1
H10B H 0.6480 0.2050 1.1541 0.067 Uiso 0.75 1 calc R U P A 1
H10C H 0.6381 0.1931 1.1676 0.067 Uiso 0.25 1 calc R U P B 2
H10D H 0.5277 0.2104 1.1986 0.067 Uiso 0.25 1 calc R U P B 2
C11 C 0.5302(5) 0.1843(2) 1.2223(3) 0.0624(14) Uani 0.75 1 d D . P C 1
H11A H 0.5650 0.1977 1.2730 0.094 Uiso 0.75 1 calc R U P C 1
H11B H 0.5505 0.1505 1.2197 0.094 Uiso 0.75 1 calc R U P C 1
H11C H 0.4502 0.1870 1.2171 0.094 Uiso 0.75 1 calc R U P C 1
C11A C 0.5905(17) 0.2626(6) 1.1307(11) 0.077(6) Uani 0.25 1 d D . P C 2
H11D H 0.5217 0.2807 1.1238 0.115 Uiso 0.25 1 calc R U P C 2
H11E H 0.6194 0.2624 1.0811 0.115 Uiso 0.25 1 calc R U P C 2
H11F H 0.6442 0.2776 1.1721 0.115 Uiso 0.25 1 calc R U P C 2
C12 C 0.1050(2) 0.07485(9) 1.03295(16) 0.0282(6) Uani 1 1 d . . . . .
C13 C -0.0356(3) 0.05025(11) 1.09374(19) 0.0350(7) Uani 1 1 d . . . . .
H13 H -0.072(3) 0.0299(12) 1.121(2) 0.042 Uiso 1 1 d . U . . .
C14 C -0.0654(2) 0.09246(11) 1.05997(18) 0.0329(6) Uani 1 1 d . . . . .
H14 H -0.124(3) 0.1101(12) 1.060(2) 0.040 Uiso 1 1 d . U . . .
C15 C 0.1345(3) -0.00171(10) 1.10863(18) 0.0350(7) Uani 1 1 d . . . . .
H15A H 0.1936 -0.0072 1.0773 0.042 Uiso 1 1 calc R U . . .
H15B H 0.0873 -0.0305 1.1041 0.042 Uiso 1 1 calc R U . . .
C16 C 0.1851(3) 0.00601(12) 1.1946(2) 0.0411(7) Uani 1 1 d . . . . .
C17 C 0.3143(5) -0.0249(2) 1.3020(3) 0.0877(16) Uani 1 1 d . . . . .
H17A H 0.3409 0.0078 1.3163 0.105 Uiso 1 1 calc R U . . .
H17B H 0.2582 -0.0332 1.3346 0.105 Uiso 1 1 calc R U . . .
C18 C 0.4023(5) -0.0572(2) 1.3176(3) 0.0999(19) Uani 1 1 d . . . . .
H18A H 0.3761 -0.0895 1.3022 0.150 Uiso 1 1 calc R U . . .
H18B H 0.4326 -0.0568 1.3740 0.150 Uiso 1 1 calc R U . . .
H18C H 0.4594 -0.0480 1.2874 0.150 Uiso 1 1 calc R U . . .
C19 C 0.0218(2) 0.15147(10) 0.97710(17) 0.0319(6) Uani 1 1 d . . . . .
H19A H 0.0965 0.1570 0.9653 0.038 Uiso 1 1 calc R U . . .
H19B H 0.0029 0.1788 1.0087 0.038 Uiso 1 1 calc R U . . .
C20 C -0.0595(3) 0.14906(11) 0.90033(18) 0.0351(7) Uani 1 1 d . . . . .
C21 C -0.1085(3) 0.18652(17) 0.7738(2) 0.0678(12) Uani 1 1 d D . . . .
H21C H -0.1818 0.1741 0.7794 0.081 Uiso 0.3213 1 calc R U P D 2
H21D H -0.1175 0.2205 0.7584 0.081 Uiso 0.3213 1 calc R U P D 2
H21A H -0.0971 0.2174 0.7482 0.081 Uiso 0.6788 1 calc R U P E 1
H21B H -0.1862 0.1848 0.7812 0.081 Uiso 0.6788 1 calc R U P E 1
C22A C -0.069(2) 0.1603(7) 0.7106(12) 0.076(2) Uani 0.3213 1 d D U P F 2
H22A H 0.0047 0.1715 0.7058 0.114 Uiso 0.3213 1 calc R U P F 2
H22B H -0.1190 0.1657 0.6607 0.114 Uiso 0.3213 1 calc R U P F 2
H22C H -0.0663 0.1261 0.7229 0.114 Uiso 0.3213 1 calc R U P F 2
C23 C 1.1068(2) 0.24279(10) 1.15190(18) 0.0325(6) Uani 1 1 d . . . . .
C24 C 1.2495(3) 0.20091(12) 1.11818(19) 0.0386(7) Uani 1 1 d . . . . .
H24 H 1.294(3) 0.1736(13) 1.117(2) 0.046 Uiso 1 1 d . U . . .
C25 C 1.2495(3) 0.24427(12) 1.0835(2) 0.0396(7) Uani 1 1 d . . . . .
H25 H 1.298(3) 0.2567(13) 1.053(2) 0.048 Uiso 1 1 d . U . . .
C26 C 1.1307(3) 0.15991(11) 1.2060(2) 0.0406(7) Uani 1 1 d . . . . .
H26A H 1.1785 0.1324 1.1991 0.049 Uiso 1 1 calc R U . . .
H26B H 1.0541 0.1506 1.1847 0.049 Uiso 1 1 calc R U . . .
C27 C 1.1396(3) 0.16992(13) 1.2937(2) 0.0492(9) Uani 1 1 d . . . . .
C28 C 1.2297(5) 0.2151(3) 1.4048(3) 0.103(2) Uani 1 1 d D . . . .
H28A H 1.2017 0.2481 1.4065 0.123 Uiso 1 1 calc R U . . .
H28B H 1.1844 0.1940 1.4326 0.123 Uiso 1 1 calc R U . . .
C29 C 1.3380(6) 0.2132(3) 1.4413(4) 0.1268(18) Uani 1 1 d D . . . .
H29A H 1.3600 0.1798 1.4507 0.190 Uiso 1 1 calc R U . . .
H29B H 1.3465 0.2302 1.4918 0.190 Uiso 1 1 calc R U . . .
H29C H 1.3845 0.2282 1.4074 0.190 Uiso 1 1 calc R U . . .
C30 C 1.1317(3) 0.31892(12) 1.0832(2) 0.0454(8) Uani 1 1 d . . . . .
H30A H 1.1909 0.3400 1.1100 0.054 Uiso 1 1 calc R U . . .
H30B H 1.0636 0.3271 1.1034 0.054 Uiso 1 1 calc R U . . .
C31 C 1.1145(4) 0.32900(14) 0.9962(2) 0.0596(10) Uani 1 1 d D . . . .
C32 C 1.0862(11) 0.3967(5) 0.9024(8) 0.1010(10) Uani 0.5627 1 d D U P G 1
H32A H 1.1367 0.3787 0.8742 0.121 Uiso 0.5627 1 calc R U P G 1
H32B H 1.1117 0.4302 0.9086 0.121 Uiso 0.5627 1 calc R U P G 1
C33 C 0.9708(10) 0.3946(5) 0.8573(7) 0.123(2) Uani 0.5627 1 d D U P G 1
H33A H 0.9701 0.4052 0.8029 0.185 Uiso 0.5627 1 calc R U P G 1
H33B H 0.9234 0.4155 0.8826 0.185 Uiso 0.5627 1 calc R U P G 1
H33C H 0.9435 0.3618 0.8571 0.185 Uiso 0.5627 1 calc R U P G 1
C34 C 0.8522(2) 0.28198(10) 1.26156(17) 0.0313(6) Uani 1 1 d . . . . .
C35 C 0.7157(3) 0.27863(13) 1.3359(2) 0.0400(7) Uani 1 1 d . . . . .
H35 H 0.670(3) 0.2647(12) 1.368(2) 0.048 Uiso 1 1 d . U . . .
C36 C 0.7209(3) 0.32384(13) 1.3106(2) 0.0405(7) Uani 1 1 d . . . . .
H36 H 0.684(3) 0.3520(13) 1.318(2) 0.049 Uiso 1 1 d . U . . .
C37 C 0.8199(3) 0.20264(11) 1.32147(18) 0.0358(7) Uani 1 1 d . . . . .
H37A H 0.8658 0.1903 1.2840 0.043 Uiso 1 1 calc R U . . .
H37B H 0.7502 0.1844 1.3133 0.043 Uiso 1 1 calc R U . . .
C38 C 0.8791(3) 0.19487(12) 1.40493(19) 0.0388(7) Uani 1 1 d . . . . .
C39 C 0.9413(5) 0.13547(16) 1.4999(2) 0.0741(13) Uani 1 1 d . . . . .
H39A H 0.9325 0.1591 1.5411 0.089 Uiso 1 1 calc R U . . .
H39B H 1.0198 0.1343 1.4945 0.089 Uiso 1 1 calc R U . . .
C40 C 0.9031(7) 0.0866(3) 1.5223(4) 0.1268(18) Uani 1 1 d . . . . .
H40A H 0.8229 0.0865 1.5173 0.190 Uiso 1 1 calc R U . . .
H40B H 0.9362 0.0793 1.5769 0.190 Uiso 1 1 calc R U . . .
H40C H 0.9257 0.0624 1.4871 0.190 Uiso 1 1 calc R U . . .
C41 C 0.8370(3) 0.36885(11) 1.2270(2) 0.0431(8) Uani 1 1 d . . . . .
H41A H 0.9136 0.3654 1.2179 0.052 Uiso 1 1 calc R U . . .
H41B H 0.8343 0.3966 1.2623 0.052 Uiso 1 1 calc R U . . .
C42 C 0.7635(4) 0.37827(15) 1.1498(2) 0.0617(10) Uani 1 1 d D . . . .
C43 C 0.7337(9) 0.4347(4) 1.0418(7) 0.1181(17) Uani 0.5679 1 d D U P H 1
H43A H 0.7108 0.4136 0.9957 0.142 Uiso 0.5679 1 calc R U P H 1
H43B H 0.6678 0.4470 1.0608 0.142 Uiso 0.5679 1 calc R U P H 1
C44 C 0.8053(11) 0.4738(5) 1.0232(8) 0.131(2) Uani 0.5679 1 d D U P H 1
H44A H 0.8569 0.4614 0.9907 0.196 Uiso 0.5679 1 calc R U P H 1
H44B H 0.8463 0.4870 1.0723 0.196 Uiso 0.5679 1 calc R U P H 1
H44C H 0.7601 0.4989 0.9943 0.196 Uiso 0.5679 1 calc R U P H 1
Cl1 Cl 0.14112(6) 0.06311(3) 0.86201(4) 0.03584(17) Uani 1 1 d . . . . .
Cl2 Cl 0.35261(6) 0.08224(3) 1.11224(4) 0.03525(16) Uani 1 1 d . . . . .
Cl3 Cl 0.86640(7) 0.20936(3) 1.12522(5) 0.04441(19) Uani 1 1 d . . . . .
Cl4 Cl 1.09325(6) 0.31567(3) 1.28393(5) 0.0458(2) Uani 1 1 d . . . . .
N1 N 0.4291(2) 0.02807(8) 0.90994(14) 0.0314(5) Uani 1 1 d . . . . .
N2 N 0.46794(19) 0.10201(8) 0.93549(14) 0.0300(5) Uani 1 1 d . . . . .
N3 N 0.0689(2) 0.03955(8) 1.07685(14) 0.0311(5) Uani 1 1 d . . . . .
N4 N 0.02163(19) 0.10758(8) 1.02326(14) 0.0296(5) Uani 1 1 d . . . . .
N5 N 1.1615(2) 0.20058(9) 1.15927(15) 0.0333(5) Uani 1 1 d . . . . .
N6 N 1.1605(2) 0.26952(9) 1.10410(15) 0.0354(6) Uani 1 1 d . . . . .
N7 N 0.7961(2) 0.25305(9) 1.30476(15) 0.0334(5) Uani 1 1 d . . . . .
N8 N 0.8054(2) 0.32573(9) 1.26594(15) 0.0339(6) Uani 1 1 d . . . . .
O1 O 0.3500(3) -0.00616(14) 0.75635(17) 0.0837(11) Uani 1 1 d . . . . .
O2 O 0.2312(2) -0.05379(9) 0.80649(17) 0.0562(7) Uani 1 1 d . . . . .
O3 O 0.6152(2) 0.13402(9) 1.06914(16) 0.0528(6) Uani 1 1 d . . . . .
O4 O 0.50313(19) 0.19707(8) 1.07910(13) 0.0437(5) Uani 1 1 d . . . . .
O5 O 0.1582(2) 0.03697(11) 1.23714(15) 0.0625(7) Uani 1 1 d . . . . .
O6 O 0.2642(2) -0.02645(9) 1.21713(14) 0.0525(6) Uani 1 1 d . . . . .
O7 O -0.13603(19) 0.12168(9) 0.88629(14) 0.0506(6) Uani 1 1 d . . . . .
O8 O -0.03498(19) 0.18334(9) 0.85133(14) 0.0493(6) Uani 1 1 d . . . . .
O9 O 1.0764(3) 0.15214(12) 1.33194(19) 0.0838(10) Uani 1 1 d . . . . .
O10 O 1.2222(2) 0.19931(11) 1.32119(15) 0.0654(8) Uani 1 1 d . . . . .
O11 O 1.1254(3) 0.30092(12) 0.94516(17) 0.0771(9) Uani 1 1 d . . . . .
O12 O 1.0831(17) 0.3748(3) 0.9812(9) 0.0948(9) Uani 0.5627 1 d D U P G 1
O13 O 0.9245(2) 0.22562(9) 1.44761(15) 0.0604(7) Uani 1 1 d . . . . .
O14 O 0.8741(2) 0.14876(8) 1.42511(13) 0.0491(6) Uani 1 1 d . . . . .
O15 O 0.6640(8) 0.3727(5) 1.1347(17) 0.082(3) Uani 0.4424 1 d D . P I 1
O16 O 0.8106(4) 0.40921(15) 1.1069(2) 0.1105(12) Uani 1 1 d D U . . .
Pd1 Pd 0.24730(2) 0.07353(2) 0.98667(2) 0.02646(8) Uani 1 1 d . . . . .
Pd2 Pd 0.97853(2) 0.26270(2) 1.20519(2) 0.02839(8) Uani 1 1 d . . . . .
C44A C 0.7423(16) 0.4549(5) 0.9796(10) 0.133(2) Uani 0.4321 1 d D U P H 2
H44D H 0.6913 0.4492 0.9303 0.199 Uiso 0.4321 1 calc R U P H 2
H44E H 0.8112 0.4680 0.9677 0.199 Uiso 0.4321 1 calc R U P H 2
H44F H 0.7095 0.4777 1.0121 0.199 Uiso 0.4321 1 calc R U P H 2
C43A C 0.7642(15) 0.4105(5) 1.0220(6) 0.1187(17) Uani 0.4321 1 d D U P H 2
H43C H 0.8144 0.3919 0.9945 0.142 Uiso 0.4321 1 calc R U P H 2
H43D H 0.6940 0.3926 1.0152 0.142 Uiso 0.4321 1 calc R U P H 2
C22 C -0.0830(10) 0.1453(3) 0.7218(5) 0.076(2) Uani 0.6788 1 d D U P F 1
H22D H -0.1272 0.1486 0.6691 0.114 Uiso 0.6788 1 calc R U P F 1
H22E H -0.1004 0.1150 0.7452 0.114 Uiso 0.6788 1 calc R U P F 1
H22F H -0.0048 0.1459 0.7177 0.114 Uiso 0.6788 1 calc R U P F 1
O12A O 1.096(2) 0.3760(4) 0.9871(11) 0.0948(9) Uani 0.4373 1 d D U P G 2
C32A C 1.0675(17) 0.3892(5) 0.9027(11) 0.1010(10) Uani 0.4373 1 d D U P G 2
H32C H 0.9975 0.3744 0.8775 0.121 Uiso 0.4373 1 calc R U P G 2
H32D H 1.1265 0.3799 0.8733 0.121 Uiso 0.4373 1 calc R U P G 2
C33A C 1.0571(13) 0.4434(4) 0.9071(8) 0.109(2) Uani 0.4373 1 d D U P G 2
H33D H 1.0339 0.4563 0.8539 0.164 Uiso 0.4373 1 calc R U P G 2
H33E H 1.1283 0.4571 0.9302 0.164 Uiso 0.4373 1 calc R U P G 2
H33F H 1.0025 0.4516 0.9401 0.164 Uiso 0.4373 1 calc R U P G 2
O15A O 0.6802(7) 0.3546(4) 1.1252(13) 0.082(3) Uani 0.5576 1 d D . P I 2

loop_
_atom_site_aniso_label
_atom_site_aniso_U_11
_atom_site_aniso_U_22
_atom_site_aniso_U_33
_atom_site_aniso_U_23
_atom_site_aniso_U_13
_atom_site_aniso_U_12
C1 0.0335(15) 0.0289(14) 0.0286(14) 0.0011(11) 0.0065(12) 0.0017(12)
C2 0.0321(16) 0.0378(17) 0.0428(17) 0.0039(14) 0.0160(14) 0.0070(13)
C3 0.0303(16) 0.0409(17) 0.0394(17) 0.0066(14) 0.0134(13) -0.0008(13)
C4 0.0428(18) 0.0261(15) 0.0535(19) -0.0014(13) 0.0199(15) 0.0012(13)
C5 0.046(2) 0.050(2) 0.056(2) -0.0216(17) 0.0237(17) -0.0089(16)
C6 0.072(3) 0.120(4) 0.101(4) -0.075(4) 0.031(3) -0.035(3)
C7 0.081(4) 0.192(7) 0.051(3) -0.037(4) 0.005(3) -0.010(4)
C8 0.0352(16) 0.0251(14) 0.0410(16) 0.0034(12) 0.0085(13) 0.0001(12)
C9 0.0327(16) 0.0301(15) 0.0437(17) 0.0018(13) 0.0069(14) -0.0034(13)
C10 0.046(2) 0.056(2) 0.061(2) -0.0217(18) -0.0046(18) -0.0030(17)
C11 0.057(3) 0.083(4) 0.043(3) -0.009(3) -0.004(2) -0.008(3)
C11A 0.089(13) 0.051(9) 0.077(12) -0.008(8) -0.025(10) -0.015(9)
C12 0.0318(15) 0.0266(14) 0.0265(14) -0.0029(11) 0.0056(12) -0.0021(12)
C13 0.0332(16) 0.0370(16) 0.0377(16) -0.0018(13) 0.0142(13) -0.0069(13)
C14 0.0270(15) 0.0389(17) 0.0349(16) -0.0043(13) 0.0107(12) 0.0003(13)
C15 0.0403(17) 0.0274(14) 0.0387(16) 0.0026(12) 0.0104(14) 0.0006(13)
C16 0.0398(18) 0.0421(18) 0.0420(18) 0.0055(15) 0.0088(15) 0.0021(15)
C17 0.100(4) 0.095(4) 0.057(3) -0.008(2) -0.018(3) 0.028(3)
C18 0.130(5) 0.094(4) 0.065(3) 0.008(3) -0.014(3) 0.032(4)
C19 0.0344(16) 0.0259(14) 0.0365(16) 0.0005(12) 0.0094(13) -0.0002(12)
C20 0.0307(16) 0.0362(16) 0.0393(17) 0.0013(13) 0.0090(13) 0.0048(13)
C21 0.044(2) 0.109(4) 0.047(2) 0.031(2) -0.0012(17) 0.000(2)
C22A 0.061(4) 0.122(5) 0.044(3) 0.006(4) 0.004(2) -0.005(4)
C23 0.0327(15) 0.0307(15) 0.0348(16) -0.0075(12) 0.0077(13) -0.0004(12)
C24 0.0306(16) 0.0429(18) 0.0438(18) -0.0113(14) 0.0108(14) 0.0063(14)
C25 0.0350(17) 0.0443(18) 0.0436(18) -0.0090(15) 0.0183(14) 0.0002(14)
C26 0.0428(18) 0.0328(16) 0.0471(19) -0.0003(14) 0.0101(15) 0.0045(14)
C27 0.056(2) 0.0450(19) 0.049(2) 0.0057(16) 0.0151(18) 0.0125(17)
C28 0.121(5) 0.137(5) 0.041(2) -0.003(3) -0.012(3) 0.029(4)
C29 0.174(5) 0.129(4) 0.075(3) -0.004(3) 0.013(3) -0.019(4)
C30 0.055(2) 0.0375(17) 0.0487(19) -0.0003(15) 0.0219(16) 0.0053(15)
C31 0.071(3) 0.062(2) 0.053(2) 0.0065(19) 0.030(2) 0.024(2)
C32 0.134(2) 0.0920(17) 0.0865(17) 0.0345(15) 0.0454(15) 0.0415(16)
C33 0.150(4) 0.120(4) 0.105(4) 0.029(3) 0.035(4) 0.044(4)
C34 0.0302(15) 0.0321(15) 0.0315(15) -0.0060(12) 0.0052(12) 0.0009(12)
C35 0.0335(17) 0.050(2) 0.0396(17) -0.0036(15) 0.0151(14) 0.0050(14)
C36 0.0330(17) 0.0478(19) 0.0425(18) -0.0119(15) 0.0114(14) 0.0096(14)
C37 0.0415(17) 0.0329(15) 0.0344(16) -0.0033(12) 0.0102(13) -0.0048(13)
C38 0.0422(18) 0.0402(17) 0.0360(16) -0.0035(14) 0.0121(14) 0.0015(14)
C39 0.108(4) 0.065(3) 0.043(2) 0.0119(19) -0.004(2) 0.002(3)
C40 0.174(5) 0.129(4) 0.075(3) -0.004(3) 0.013(3) -0.019(4)
C41 0.0418(18) 0.0305(16) 0.058(2) -0.0027(15) 0.0111(16) 0.0023(14)
C42 0.067(3) 0.062(2) 0.057(2) 0.017(2) 0.016(2) -0.004(2)
C43 0.144(4) 0.117(3) 0.092(3) 0.046(3) 0.016(3) -0.018(3)
C44 0.155(5) 0.126(4) 0.105(4) 0.045(4) 0.004(4) -0.012(4)
Cl1 0.0408(4) 0.0320(4) 0.0342(4) -0.0021(3) 0.0047(3) -0.0042(3)
Cl2 0.0360(4) 0.0342(4) 0.0350(4) -0.0018(3) 0.0041(3) 0.0013(3)
Cl3 0.0385(4) 0.0491(4) 0.0462(4) -0.0197(4) 0.0090(3) -0.0051(3)
Cl4 0.0339(4) 0.0499(5) 0.0546(5) -0.0231(4) 0.0103(4) -0.0043(3)
N1 0.0329(13) 0.0275(12) 0.0356(13) 0.0009(10) 0.0112(11) 0.0026(10)
N2 0.0299(12) 0.0290(12) 0.0323(12) 0.0023(10) 0.0091(10) 0.0001(10)
N3 0.0330(13) 0.0285(12) 0.0330(13) -0.0003(10) 0.0094(10) -0.0010(10)
N4 0.0282(12) 0.0295(12) 0.0322(12) -0.0010(10) 0.0079(10) 0.0008(10)
N5 0.0321(13) 0.0332(13) 0.0355(13) -0.0065(10) 0.0078(11) 0.0017(11)
N6 0.0368(14) 0.0348(13) 0.0378(14) -0.0047(11) 0.0152(11) 0.0011(11)
N7 0.0305(13) 0.0368(13) 0.0343(13) -0.0041(11) 0.0098(11) 0.0010(11)
N8 0.0315(13) 0.0318(13) 0.0391(14) -0.0039(11) 0.0077(11) 0.0050(11)
O1 0.075(2) 0.136(3) 0.0465(16) -0.0226(17) 0.0290(15) -0.048(2)
O2 0.0503(15) 0.0467(14) 0.0753(18) -0.0251(13) 0.0211(13) -0.0119(12)
O3 0.0407(13) 0.0446(13) 0.0673(16) -0.0073(12) -0.0073(12) 0.0068(11)
O4 0.0423(13) 0.0425(12) 0.0448(13) -0.0062(10) 0.0029(10) 0.0040(10)
O5 0.0672(17) 0.0751(18) 0.0445(14) -0.0123(13) 0.0075(13) 0.0198(15)
O6 0.0557(15) 0.0528(14) 0.0457(13) 0.0036(11) -0.0005(11) 0.0106(12)
O7 0.0433(14) 0.0521(14) 0.0525(14) 0.0052(11) -0.0031(11) -0.0096(12)
O8 0.0375(12) 0.0670(16) 0.0427(13) 0.0185(12) 0.0051(10) -0.0058(11)
O9 0.110(3) 0.084(2) 0.0683(19) 0.0043(17) 0.047(2) -0.007(2)
O10 0.0642(18) 0.088(2) 0.0412(14) -0.0096(14) 0.0001(13) 0.0016(16)
O11 0.101(2) 0.085(2) 0.0483(16) 0.0032(15) 0.0197(16) 0.0346(19)
O12 0.131(2) 0.0834(15) 0.0808(16) 0.0342(13) 0.0494(14) 0.0427(14)
O13 0.0786(19) 0.0460(14) 0.0487(15) -0.0112(12) -0.0118(13) -0.0022(13)
O14 0.0656(16) 0.0438(13) 0.0370(12) 0.0035(10) 0.0059(11) -0.0047(12)
O15 0.074(3) 0.092(9) 0.071(5) 0.033(8) -0.012(4) -0.009(4)
O16 0.134(3) 0.110(3) 0.088(2) 0.047(2) 0.020(2) -0.022(2)
Pd1 0.02723(12) 0.02398(12) 0.02961(12) -0.00069(8) 0.00896(9) -0.00002(8)
Pd2 0.02720(12) 0.02823(13) 0.03130(13) -0.00515(8) 0.00945(9) 0.00198(8)
C44A 0.155(5) 0.128(5) 0.108(4) 0.041(4) 0.004(4) -0.018(4)
C43A 0.144(4) 0.116(3) 0.094(3) 0.046(3) 0.015(3) -0.017(3)
C22 0.061(4) 0.122(5) 0.044(3) 0.006(4) 0.004(2) -0.005(4)
O12A 0.131(2) 0.0834(15) 0.0808(16) 0.0342(13) 0.0494(14) 0.0427(14)
C32A 0.134(2) 0.0920(17) 0.0865(17) 0.0345(15) 0.0454(15) 0.0415(16)
C33A 0.140(4) 0.101(4) 0.096(4) 0.040(3) 0.043(4) 0.044(4)
O15A 0.074(3) 0.092(9) 0.071(5) 0.033(8) -0.012(4) -0.009(4)

loop_
_atom_type_symbol
_atom_type_description
_atom_type_scat_dispersion_real
_atom_type_scat_dispersion_imag
_atom_type_scat_source
C C 0.0033 0.0016 'International Tables Vol C Tables 4.2.6.8 and 6.1.1.4'
H H 0.0000 0.0000 'International Tables Vol C Tables 4.2.6.8 and 6.1.1.4'
Cl Cl 0.1484 0.1585 'International Tables Vol C Tables 4.2.6.8 and 6.1.1.4'
N N 0.0061 0.0033 'International Tables Vol C Tables 4.2.6.8 and 6.1.1.4'
O O 0.0106 0.0060 'International Tables Vol C Tables 4.2.6.8 and 6.1.1.4'
Pd Pd -0.9988 1.0072 'International Tables Vol C Tables 4.2.6.8 and 6.1.1.4'

loop_
_geom_angle_atom_site_label_1
_geom_angle_atom_site_label_2
_geom_angle_atom_site_label_3
_geom_angle
N2 C1 N1 104.0(2)
N2 C1 Pd1 129.6(2)
N1 C1 Pd1 126.3(2)
C3 C2 N1 106.6(3)
C3 C2 H2 130(2)
N1 C2 H2 123(2)
C2 C3 N2 106.8(3)
C2 C3 H3 131(2)
N2 C3 H3 122(2)
N1 C4 C5 111.6(3)
N1 C4 H4A 109.3
C5 C4 H4A 109.3
N1 C4 H4B 109.3
C5 C4 H4B 109.3
H4A C4 H4B 108.0
O1 C5 O2 124.9(4)
O1 C5 C4 125.4(3)
O2 C5 C4 109.7(3)
C7 C6 O2 112.7(4)
C7 C6 H6A 109.1
O2 C6 H6A 109.1
C7 C6 H6B 109.1
O2 C6 H6B 109.1
H6A C6 H6B 107.8
C6 C7 H7A 109.5
C6 C7 H7B 109.5
H7A C7 H7B 109.5
C6 C7 H7C 109.5
H7A C7 H7C 109.5
H7B C7 H7C 109.5
N2 C8 C9 111.8(2)
N2 C8 H8A 109.2
C9 C8 H8A 109.2
N2 C8 H8B 109.2
C9 C8 H8B 109.2
H8A C8 H8B 107.9
O3 C9 O4 125.2(3)
O3 C9 C8 125.4(3)
O4 C9 C8 109.4(3)
O4 C10 C11A 97.1(7)
O4 C10 C11 109.0(3)
O4 C10 H10A 109.9
C11 C10 H10A 109.9
O4 C10 H10B 109.9
C11 C10 H10B 109.9
H10A C10 H10B 108.3
O4 C10 H10C 112.3
C11A C10 H10C 112.3
O4 C10 H10D 112.3
C11A C10 H10D 112.3
H10C C10 H10D 109.9
C10 C11 H11A 109.5
C10 C11 H11B 109.5
H11A C11 H11B 109.5
C10 C11 H11C 109.5
H11A C11 H11C 109.5
H11B C11 H11C 109.5
C10 C11A H11D 109.5
C10 C11A H11E 109.5
H11D C11A H11E 109.5
C10 C11A H11F 109.5
H11D C11A H11F 109.5
H11E C11A H11F 109.5
N3 C12 N4 104.0(2)
N3 C12 Pd1 125.8(2)
N4 C12 Pd1 130.0(2)
C14 C13 N3 107.0(3)
C14 C13 H13 131(2)
N3 C13 H13 122(2)
C13 C14 N4 106.7(3)
C13 C14 H14 132(2)
N4 C14 H14 122(2)
N3 C15 C16 111.2(2)
N3 C15 H15A 109.4
C16 C15 H15A 109.4
N3 C15 H15B 109.4
C16 C15 H15B 109.4
H15A C15 H15B 108.0
O5 C16 O6 124.7(3)
O5 C16 C15 125.2(3)
O6 C16 C15 110.1(3)
C18 C17 O6 110.4(4)
C18 C17 H17A 109.6
O6 C17 H17A 109.6
C18 C17 H17B 109.6
O6 C17 H17B 109.6
H17A C17 H17B 108.1
C17 C18 H18A 109.5
C17 C18 H18B 109.5
H18A C18 H18B 109.5
C17 C18 H18C 109.5
H18A C18 H18C 109.5
H18B C18 H18C 109.5
N4 C19 C20 111.9(2)
N4 C19 H19A 109.2
C20 C19 H19A 109.2
N4 C19 H19B 109.2
C20 C19 H19B 109.2
H19A C19 H19B 107.9
O7 C20 O8 125.4(3)
O7 C20 C19 125.5(3)
O8 C20 C19 109.1(3)
C22A C21 O8 114.0(12)
O8 C21 C22 109.0(5)
C22A C21 H21C 108.7
O8 C21 H21C 108.7
C22A C21 H21D 108.7
O8 C21 H21D 108.7
H21C C21 H21D 107.6
O8 C21 H21A 109.9
C22 C21 H21A 109.9
O8 C21 H21B 109.9
C22 C21 H21B 109.9
H21A C21 H21B 108.3
C21 C22A H22A 109.5
C21 C22A H22B 109.5
H22A C22A H22B 109.5
C21 C22A H22C 109.5
H22A C22A H22C 109.5
H22B C22A H22C 109.5
N5 C23 N6 104.4(2)
N5 C23 Pd2 127.5(2)
N6 C23 Pd2 128.0(2)
C25 C24 N5 106.7(3)
C25 C24 H24 132(2)
N5 C24 H24 121(2)
C24 C25 N6 106.4(3)
C24 C25 H25 129(2)
N6 C25 H25 124(2)
N5 C26 C27 114.5(3)
N5 C26 H26A 108.6
C27 C26 H26A 108.6
N5 C26 H26B 108.6
C27 C26 H26B 108.6
H26A C26 H26B 107.6
O9 C27 O10 126.0(4)
O9 C27 C26 121.3(4)
O10 C27 C26 112.8(3)
C29 C28 O10 108.9(5)
C29 C28 H28A 109.9
O10 C28 H28A 109.9
C29 C28 H28B 109.9
O10 C28 H28B 109.9
H28A C28 H28B 108.3
C28 C29 H29A 109.5
C28 C29 H29B 109.5
H29A C29 H29B 109.5
C28 C29 H29C 109.5
H29A C29 H29C 109.5
H29B C29 H29C 109.5
N6 C30 C31 114.3(3)
N6 C30 H30A 108.7
C31 C30 H30A 108.7
N6 C30 H30B 108.7
C31 C30 H30B 108.7
H30A C30 H30B 107.6
O11 C31 O12A 126.5(9)
O11 C31 O12 123.0(7)
O11 C31 C30 126.1(3)
O12A C31 C30 107.1(9)
O12 C31 C30 110.9(7)
O12 C32 C33 106.4(12)
O12 C32 H32A 110.4
C33 C32 H32A 110.4
O12 C32 H32B 110.4
C33 C32 H32B 110.4
H32A C32 H32B 108.6
C32 C33 H33A 109.5
C32 C33 H33B 109.5
H33A C33 H33B 109.5
C32 C33 H33C 109.5
H33A C33 H33C 109.5
H33B C33 H33C 109.5
N8 C34 N7 104.2(2)
N8 C34 Pd2 129.0(2)
N7 C34 Pd2 126.9(2)
C36 C35 N7 106.4(3)
C36 C35 H35 130(2)
N7 C35 H35 123(2)
C35 C36 N8 107.1(3)
C35 C36 H36 135(2)
N8 C36 H36 118(2)
N7 C37 C38 112.0(2)
N7 C37 H37A 109.2
C38 C37 H37A 109.2
N7 C37 H37B 109.2
C38 C37 H37B 109.2
H37A C37 H37B 107.9
O13 C38 O14 124.5(3)
O13 C38 C37 125.1(3)
O14 C38 C37 110.4(3)
O14 C39 C40 107.4(4)
O14 C39 H39A 110.2
C40 C39 H39A 110.2
O14 C39 H39B 110.2
C40 C39 H39B 110.2
H39A C39 H39B 108.5
C39 C40 H40A 109.5
C39 C40 H40B 109.5
H40A C40 H40B 109.5
C39 C40 H40C 109.5
H40A C40 H40C 109.5
H40B C40 H40C 109.5
N8 C41 C42 112.5(3)
N8 C41 H41A 109.1
C42 C41 H41A 109.1
N8 C41 H41B 109.1
C42 C41 H41B 109.1
H41A C41 H41B 107.8
O15 C42 O16 118.8(13)
O15A C42 O16 125.1(11)
O15 C42 C41 126.9(14)
O15A C42 C41 123.4(10)
O16 C42 C41 110.5(4)
C44 C43 O16 100.7(8)
C44 C43 H43A 111.6
O16 C43 H43A 111.6
C44 C43 H43B 111.6
O16 C43 H43B 111.6
H43A C43 H43B 109.4
C43 C44 H44A 109.5
C43 C44 H44B 109.5
H44A C44 H44B 109.5
C43 C44 H44C 109.5
H44A C44 H44C 109.5
H44B C44 H44C 109.5
C1 N1 C2 111.1(2)
C1 N1 C4 124.5(2)
C2 N1 C4 124.3(2)
C1 N2 C3 111.4(2)
C1 N2 C8 123.5(2)
C3 N2 C8 125.0(2)
C12 N3 C13 111.0(2)
C12 N3 C15 124.5(2)
C13 N3 C15 124.2(2)
C12 N4 C14 111.2(2)
C12 N4 C19 124.0(2)
C14 N4 C19 124.8(2)
C23 N5 C24 111.4(3)
C23 N5 C26 123.5(3)
C24 N5 C26 125.1(3)
C23 N6 C25 111.0(3)
C23 N6 C30 123.1(3)
C25 N6 C30 125.8(3)
C34 N7 C35 111.2(3)
C34 N7 C37 125.2(2)
C35 N7 C37 123.4(3)
C34 N8 C36 111.1(3)
C34 N8 C41 124.6(3)
C36 N8 C41 124.3(3)
C5 O2 C6 117.3(3)
C9 O4 C10 117.5(3)
C16 O6 C17 115.2(3)
C20 O8 C21 115.9(3)
C27 O10 C28 116.3(4)
C31 O12 C32 120.9(12)
C38 O14 C39 115.5(3)
C42 O16 C43A 115.5(7)
C42 O16 C43 115.8(5)
C12 Pd1 C1 177.02(11)
C12 Pd1 Cl1 88.53(8)
C1 Pd1 Cl1 90.81(8)
C12 Pd1 Cl2 91.04(8)
C1 Pd1 Cl2 89.56(8)
Cl1 Pd1 Cl2 178.73(3)
C23 Pd2 C34 178.41(12)
C23 Pd2 Cl4 89.62(8)
C34 Pd2 Cl4 89.65(8)
C23 Pd2 Cl3 89.34(8)
C34 Pd2 Cl3 91.40(8)
Cl4 Pd2 Cl3 178.95(3)
C43A C44A H44D 109.5
C43A C44A H44E 109.5
H44D C44A H44E 109.5
C43A C44A H44F 109.5
H44D C44A H44F 109.5
H44E C44A H44F 109.5
C44A C43A O16 121.8(12)
C44A C43A H43C 106.9
O16 C43A H43C 106.9
C44A C43A H43D 106.9
O16 C43A H43D 106.9
H43C C43A H43D 106.7
C21 C22 H22D 109.5
C21 C22 H22E 109.5
H22D C22 H22E 109.5
C21 C22 H22F 109.5
H22D C22 H22F 109.5
H22E C22 H22F 109.5
C31 O12A C32A 111.5(12)
O12A C32A C33A 101.9(11)
O12A C32A H32C 111.4
C33A C32A H32C 111.4
O12A C32A H32D 111.4
C33A C32A H32D 111.4
H32C C32A H32D 109.2
C32A C33A H33D 109.5
C32A C33A H33E 109.5
H33D C33A H33E 109.5
C32A C33A H33F 109.5
H33D C33A H33F 109.5
H33E C33A H33F 109.5

loop_
_geom_bond_atom_site_label_1
_geom_bond_atom_site_label_2
_geom_bond_distance
C1 N2 1.351(4)
C1 N1 1.354(4)
C1 Pd1 2.033(3)
C2 C3 1.335(5)
C2 N1 1.388(4)
C2 H2 0.97(3)
C3 N2 1.381(4)
C3 H3 0.91(4)
C4 N1 1.451(4)
C4 C5 1.498(5)
C4 H4A 0.9800
C4 H4B 0.9800
C5 O1 1.186(5)
C5 O2 1.336(4)
C6 C7 1.453(8)
C6 O2 1.457(6)
C6 H6A 0.9800
C6 H6B 0.9800
C7 H7A 0.9700
C7 H7B 0.9700
C7 H7C 0.9700
C8 N2 1.455(4)
C8 C9 1.502(4)
C8 H8A 0.9800
C8 H8B 0.9800
C9 O3 1.197(4)
C9 O4 1.331(4)
C10 O4 1.455(4)
C10 C11A 1.498(16)
C10 C11 1.530(7)
C10 H10A 0.9800
C10 H10B 0.9800
C10 H10C 0.9800
C10 H10D 0.9800
C11 H11A 0.9700
C11 H11B 0.9700
C11 H11C 0.9700
C11A H11D 0.9700
C11A H11E 0.9700
C11A H11F 0.9700
C12 N3 1.351(4)
C12 N4 1.354(4)
C12 Pd1 2.029(3)
C13 C14 1.327(5)
C13 N3 1.388(4)
C13 H13 0.89(3)
C14 N4 1.387(4)
C14 H14 0.87(3)
C15 N3 1.448(4)
C15 C16 1.505(4)
C15 H15A 0.9800
C15 H15B 0.9800
C16 O5 1.204(4)
C16 O6 1.329(4)
C17 C18 1.390(7)
C17 O6 1.471(5)
C17 H17A 0.9800
C17 H17B 0.9800
C18 H18A 0.9700
C18 H18B 0.9700
C18 H18C 0.9700
C19 N4 1.449(4)
C19 C20 1.503(4)
C19 H19A 0.9800
C19 H19B 0.9800
C20 O7 1.197(4)
C20 O8 1.332(4)
C21 C22A 1.449(10)
C21 O8 1.468(4)
C21 C22 1.510(7)
C21 H21C 0.9800
C21 H21D 0.9800
C21 H21A 0.9800
C21 H21B 0.9800
C22A H22A 0.9700
C22A H22B 0.9700
C22A H22C 0.9700
C23 N5 1.343(4)
C23 N6 1.351(4)
C23 Pd2 2.018(3)
C24 C25 1.339(5)
C24 N5 1.380(4)
C24 H24 0.93(4)
C25 N6 1.388(4)
C25 H25 0.92(4)
C26 N5 1.466(4)
C26 C27 1.505(5)
C26 H26A 0.9800
C26 H26B 0.9800
C27 O9 1.197(5)
C27 O10 1.320(5)
C28 C29 1.365(8)
C28 O10 1.478(5)
C28 H28A 0.9800
C28 H28B 0.9800
C29 H29A 0.9700
C29 H29B 0.9700
C29 H29C 0.9700
C30 N6 1.444(4)
C30 C31 1.487(5)
C30 H30A 0.9800
C30 H30B 0.9800
C31 O11 1.191(5)
C31 O12A 1.329(9)
C31 O12 1.337(8)
C32 O12 1.480(8)
C32 C33 1.489(9)
C32 H32A 0.9800
C32 H32B 0.9800
C33 H33A 0.9700
C33 H33B 0.9700
C33 H33C 0.9700
C34 N8 1.348(4)
C34 N7 1.352(4)
C34 Pd2 2.024(3)
C35 C36 1.330(5)
C35 N7 1.388(4)
C35 H35 0.93(4)
C36 N8 1.384(4)
C36 H36 0.92(4)
C37 N7 1.446(4)
C37 C38 1.497(4)
C37 H37A 0.9800
C37 H37B 0.9800
C38 O13 1.194(4)
C38 O14 1.328(4)
C39 O14 1.441(5)
C39 C40 1.503(8)
C39 H39A 0.9800
C39 H39B 0.9800
C40 H40A 0.9700
C40 H40B 0.9700
C40 H40C 0.9700
C41 N8 1.451(4)
C41 C42 1.484(5)
C41 H41A 0.9800
C41 H41B 0.9800
C42 O15 1.210(9)
C42 O15A 1.224(8)
C42 O16 1.321(5)
C43 C44 1.461(9)
C43 O16 1.502(8)
C43 H43A 0.9800
C43 H43B 0.9800
C44 H44A 0.9700
C44 H44B 0.9700
C44 H44C 0.9700
Cl1 Pd1 2.3102(7)
Cl2 Pd1 2.3134(7)
Cl3 Pd2 2.2991(8)
Cl4 Pd2 2.2982(8)
O16 C43A 1.461(9)
C44A C43A 1.430(9)
C44A H44D 0.9700
C44A H44E 0.9700
C44A H44F 0.9700
C43A H43C 0.9800
C43A H43D 0.9800
C22 H22D 0.9700
C22 H22E 0.9700
C22 H22F 0.9700
O12A C32A 1.466(9)
C32A C33A 1.511(10)
C32A H32C 0.9800
C32A H32D 0.9800
C33A H33D 0.9700
C33A H33E 0.9700
C33A H33F 0.9700

loop_
_geom_torsion_atom_site_label_1
_geom_torsion_atom_site_label_2
_geom_torsion_atom_site_label_3
_geom_torsion_atom_site_label_4
_geom_torsion
N1 C2 C3 N2 -0.1(3)
N1 C4 C5 O1 26.4(5)
N1 C4 C5 O2 -155.7(3)
N2 C8 C9 O3 21.6(4)
N2 C8 C9 O4 -159.6(2)
N3 C13 C14 N4 -0.6(3)
N3 C15 C16 O5 14.4(5)
N3 C15 C16 O6 -165.6(3)
N4 C19 C20 O7 19.1(4)
N4 C19 C20 O8 -163.0(2)
N5 C24 C25 N6 -0.2(4)
N5 C26 C27 O9 146.1(4)
N5 C26 C27 O10 -34.0(4)
N6 C30 C31 O11 -2.3(6)
N6 C30 C31 O12A -176.2(12)
N6 C30 C31 O12 177.1(10)
N7 C35 C36 N8 -1.2(4)
N7 C37 C38 O13 -16.2(5)
N7 C37 C38 O14 163.7(3)
N8 C41 C42 O15 39.1(11)
N8 C41 C42 O15A 5.8(10)
N8 C41 C42 O16 -163.3(4)
N2 C1 N1 C2 -0.1(3)
Pd1 C1 N1 C2 -176.3(2)
N2 C1 N1 C4 -175.5(3)
Pd1 C1 N1 C4 8.3(4)
C3 C2 N1 C1 0.1(4)
C3 C2 N1 C4 175.5(3)
C5 C4 N1 C1 100.3(3)
C5 C4 N1 C2 -74.6(4)
N1 C1 N2 C3 0.0(3)
Pd1 C1 N2 C3 176.1(2)
N1 C1 N2 C8 -177.5(2)
Pd1 C1 N2 C8 -1.4(4)
C2 C3 N2 C1 0.0(3)
C2 C3 N2 C8 177.5(3)
C9 C8 N2 C1 102.6(3)
C9 C8 N2 C3 -74.6(4)
N4 C12 N3 C13 0.2(3)
Pd1 C12 N3 C13 -175.2(2)
N4 C12 N3 C15 -174.2(2)
Pd1 C12 N3 C15 10.3(4)
C14 C13 N3 C12 0.2(3)
C14 C13 N3 C15 174.7(3)
C16 C15 N3 C12 98.3(3)
C16 C15 N3 C13 -75.4(4)
N3 C12 N4 C14 -0.6(3)
Pd1 C12 N4 C14 174.6(2)
N3 C12 N4 C19 -177.8(2)
Pd1 C12 N4 C19 -2.6(4)
C13 C14 N4 C12 0.8(3)
C13 C14 N4 C19 177.9(3)
C20 C19 N4 C12 108.2(3)
C20 C19 N4 C14 -68.6(3)
N6 C23 N5 C24 1.2(3)
Pd2 C23 N5 C24 -175.9(2)
N6 C23 N5 C26 -179.4(3)
Pd2 C23 N5 C26 3.5(4)
C25 C24 N5 C23 -0.6(4)
C25 C24 N5 C26 180.0(3)
C27 C26 N5 C23 -62.8(4)
C27 C26 N5 C24 116.5(3)
N5 C23 N6 C25 -1.3(3)
Pd2 C23 N6 C25 175.8(2)
N5 C23 N6 C30 -177.2(3)
Pd2 C23 N6 C30 -0.1(4)
C24 C25 N6 C23 1.0(4)
C24 C25 N6 C30 176.7(3)
C31 C30 N6 C23 -128.7(3)
C31 C30 N6 C25 56.0(5)
N8 C34 N7 C35 -0.2(3)
Pd2 C34 N7 C35 179.1(2)
N8 C34 N7 C37 -176.5(3)
Pd2 C34 N7 C37 2.8(4)
C36 C35 N7 C34 1.0(4)
C36 C35 N7 C37 177.3(3)
C38 C37 N7 C34 103.6(3)
C38 C37 N7 C35 -72.3(4)
N7 C34 N8 C36 -0.6(3)
Pd2 C34 N8 C36 -179.9(2)
N7 C34 N8 C41 -178.8(3)
Pd2 C34 N8 C41 1.9(4)
C35 C36 N8 C34 1.2(4)
C35 C36 N8 C41 179.4(3)
C42 C41 N8 C34 96.8(4)
C42 C41 N8 C36 -81.1(4)
O1 C5 O2 C6 0.1(6)
C4 C5 O2 C6 -177.8(3)
C7 C6 O2 C5 -81.2(5)
O3 C9 O4 C10 2.6(5)
C8 C9 O4 C10 -176.2(3)
C11A C10 O4 C9 124.1(9)
C11 C10 O4 C9 -87.0(4)
O5 C16 O6 C17 4.4(5)
C15 C16 O6 C17 -175.5(4)
C18 C17 O6 C16 -174.7(4)
O7 C20 O8 C21 -0.8(5)
C19 C20 O8 C21 -178.8(3)
C22A C21 O8 C20 -94.7(11)
C22 C21 O8 C20 -74.7(5)
O9 C27 O10 C28 -6.3(6)
C26 C27 O10 C28 173.8(4)
C29 C28 O10 C27 136.8(5)
O11 C31 O12 C32 -15(2)
C30 C31 O12 C32 165.6(13)
C33 C32 O12 C31 99.2(18)
O13 C38 O14 C39 -8.5(5)
C37 C38 O14 C39 171.6(3)
C40 C39 O14 C38 165.7(4)
O15A C42 O16 C43A -6.6(13)
C41 C42 O16 C43A 162.3(8)
O15 C42 O16 C43 -0.4(15)
C41 C42 O16 C43 -160.0(7)
C44 C43 O16 C42 165.0(9)
C42 O16 C43A C44A 135.8(15)
O11 C31 O12A C32A 11(3)
C30 C31 O12A C32A -174.9(15)
C31 O12A C32A C33A -176.6(17)
